data_1541236
loop_
_publ_author_name
'Milyan, V.V.'
'Kuz'ma, Yu.B.'

_publ_section_title
;
 X-ray studies in the system W-Al-Ge
;
_journal_name_full 'Russian Metallurgy'
_journal_page_first 158
_journal_page_last 161
_journal_volume 1986
_journal_year 1986
_chemical_formula_sum 'Al5.598 Ge W1.402'
_space_group_IT_number 200
_symmetry_space_group_name_Hall '-P 2 2 3'
_symmetry_space_group_name_H-M 'P m -3'
_cell_angle_alpha 90
_cell_angle_beta 90
_cell_angle_gamma 90
_cell_formula_units_Z 1
_cell_length_a 5.0293
_cell_length_b 5.0293
_cell_length_c 5.0293
_cell_volume 127.210
_citation_journal_id_ASTM RMLYAQ
_cod_data_source_file Milyan_RMLYAQ_1986_545.cif
_cod_data_source_block Al5.598Ge1W1.402
_cod_original_cell_volume 127.2104
_cod_original_formula_sum 'Al5.598 Ge1 W1.402'
_cod_database_code 1541236

loop_
_symmetry_equiv_pos_as_xyz
x,y,z
-x,-y,z
x,-y,-z
-x,y,-z
z,x,y
-z,-x,y
z,-x,-y
-z,x,-y
y,z,x
y,-z,-x
-y,z,-x
-y,-z,x
-x,-y,-z
x,y,-z
-x,y,z
x,-y,z
-z,-x,-y
z,x,-y
-z,x,y
z,-x,y
-y,-z,-x
-y,z,x
y,-z,x
y,z,-x

loop_
_atom_site_label
_atom_site_type_symbol
_atom_site_fract_x
_atom_site_fract_y
_atom_site_fract_z
_atom_site_occupancy
_atom_site_U_iso_or_equiv
W2 W 0 0 0 1 0.0
Ge1 Ge 0.5 0.5 0.5 1 0.0
W1 W 0.237 0 0.5 0.067 0.0
Al1 Al 0.237 0 0.5 0.933 0.0
